data_7160619
loop_
_publ_author_name
'Ermolaev, Valery P.'
'Ratmanova, Nina K.'
'Baranov, Vladimir V.'
'Levina, Irina I.'
'Khrustalev, Victor N.'
'Ivanova, Olga A.'
'Kravchenko, Angelina N.'
'Trushkov, Igor V.'
'Andreev, Ivan A.'

_publ_section_title
;
 Multi-purpose thiocyanate protic ionic liquids in chemodivergent
 transformations of imidazolidin-2-(thi)one-based diols.
;
_journal_issue 30
_journal_name_full 'Organic &amp; biomolecular chemistry'
_journal_page_first 7157
_journal_page_last 7164
_journal_paper_doi 10.1039/d5ob00709g
_journal_volume 23
_journal_year 2025
_chemical_formula_moiety 'C18 H17 N3 O2 S, 2(C2 H6 O S)'
_chemical_formula_sum 'C22 H29 N3 O4 S3'
_chemical_formula_weight 495.66
_space_group_crystal_system triclinic
_space_group_IT_number 2
_space_group_name_Hall '-P 1'
_space_group_name_H-M_alt 'P -1'
_atom_sites_solution_hydrogens mixed
_atom_sites_solution_primary dual
_atom_sites_solution_secondary difmap
_audit_creation_date 2022-08-29
_audit_creation_method
;
Olex2 1.3
(compiled 2019.09.11 svn.r3662 for OlexSys, GUI svn.r5938)
;
_audit_update_record
;
2025-04-16 deposited with the CCDC.	2025-07-01 downloaded from the CCDC.
;
_cell_angle_alpha 97.5406(8)
_cell_angle_beta 97.5177(7)
_cell_angle_gamma 94.5922(7)
_cell_formula_units_Z 2
_cell_length_a 8.20740(6)
_cell_length_b 8.83930(8)
_cell_length_c 17.27472(17)
_cell_measurement_reflns_used 45819
_cell_measurement_temperature 100.00(10)
_cell_measurement_theta_max 77.6300
_cell_measurement_theta_min 2.5660
_cell_volume 1225.681(19)
_computing_cell_refinement 'CrysAlisPro 1.171.42.58a (Rigaku OD, 2022)'
_computing_data_collection 'CrysAlisPro 1.171.42.58a (Rigaku OD, 2022)'
_computing_data_reduction 'CrysAlisPro 1.171.42.58a (Rigaku OD, 2022)'
_computing_molecular_graphics 'Olex2 1.3 (Dolomanov et al., 2009)'
_computing_publication_material 'Olex2 1.3 (Dolomanov et al., 2009)'
_computing_structure_refinement 'ShelXL 2018/3 (Sheldrick, 2015)'
_computing_structure_solution 'SHELXT 2018/2 (Sheldrick, 2018)'
_diffrn_ambient_environment N~2~
_diffrn_ambient_temperature 100.00(10)
_diffrn_detector 'Hybrid Pixel Array Detector'
_diffrn_detector_area_resol_mean 10.0000
_diffrn_detector_type HyPix
_diffrn_measured_fraction_theta_full 1.000
_diffrn_measured_fraction_theta_max 0.993
_diffrn_measurement_details
;
List of Runs (angles in degrees, time in seconds):

  # Type    Start    End  Width  t~exp~   \w     \q     \k     \f   Frames
#--------------------------------------------------------------------------
  1  \w     38.00  65.00   0.50    0.10    --  107.75 -77.00 120.00   54
  2  \w     79.00 104.00   0.50    0.10    --  107.75 -77.00 120.00   50
  3  \w     71.00 105.00   0.50    0.10    --  107.75 -77.00  60.00   68
  4  \w     36.00  83.00   0.50    0.10    --  107.75 -77.00  90.00   94
  5  \w     38.00  64.00   0.50    0.10    --  107.75 -77.00  60.00   52
  6  \w     45.00  70.00   0.50    0.10    --  107.75 -62.00 149.75   50
  7  \w     37.00  79.00   0.50    0.10    --  107.75 -77.00 -90.00   84
  8  \w     74.00 102.00   0.50    0.10    --  107.75 -77.00-150.00   56
  9  \w     42.00  68.00   0.50    0.10    --  107.75 -77.00-150.00   52
 10  \w     37.00  67.00   0.50    0.10    --  107.75 -61.00-180.00   60
 11  \w     55.00  97.00   0.50    0.10    --  107.75 -77.00-180.00   84
 12  \w     42.00  68.00   0.50    0.10    --  107.75 -61.00-150.00   52
 13  \w     45.00  70.00   0.50    0.10    --  107.75 -61.00 -90.00   50
 14  \w     36.00  70.00   0.50    0.10    --  107.75 -61.00 -30.00   68
 15  \w     39.00  70.00   0.50    0.10    --  107.75 -61.00   0.00   62
 16  \w     37.00  68.00   0.50    0.10    --  107.75 -61.00-120.00   62
 17  \w     44.00  70.00   0.50    0.10    --  107.75 -61.00  60.00   52
 18  \w     36.00  61.00   0.50    0.10    --  107.75 -61.00  90.00   50
 19  \w     36.00  70.00   0.50    0.10    --  107.75 -61.00 120.00   68
 20  \w    102.00 140.00   0.50    0.10    --  107.75  15.00  60.00   76
 21  \w    122.00 176.00   0.50    0.10    --  107.75  77.00 120.00  108
 22  \w     89.00 114.00   0.50    0.10    --  107.75  77.00 120.00   50
 23  \w     36.00 130.00   0.50    0.05    --   58.00  77.00 107.51  188
 24  \w     44.00 138.00   0.50    0.05    --   66.00  77.00  30.35  188
 25  \w    153.00 178.00   0.50    0.10    --  107.75  77.00  60.00   50
 26  \w     86.00 139.00   0.50    0.10    --  107.75  77.00  60.00  106
 27  \w    123.00 178.00   0.50    0.10    --  107.75  77.00 -60.00  110
 28  \w    136.00 172.00   0.50    0.10    --  107.75  77.00 -90.00   72
 29  \w    141.00 177.00   0.50    0.10    --  107.75  77.00-120.00   72
 30  \w     87.00 147.00   0.50    0.10    --  107.75  77.00-150.00  120
 31  \w     90.00 121.00   0.50    0.10    --  107.75  77.00 -90.00   62
 32  \w     86.00 111.00   0.50    0.10    --  107.75  77.00 -60.00   50
 33  \w     88.00 136.00   0.50    0.10    --  107.75  77.00-120.00   96
 34  \w    135.00 170.00   0.50    0.10    --  107.75  77.00  30.00   70
 35  \w    142.00 177.00   0.50    0.10    --  107.75  77.00   0.00   70
 36  \w     88.00 118.00   0.50    0.10    --  107.75  77.00 -30.00   60
 37  \w     86.00 115.00   0.50    0.10    --  107.75  77.00  30.00   58
 38  \w     86.00 135.00   0.50    0.10    --  107.75  77.00  90.00   98
 39  \w     87.00 140.00   0.50    0.10    --  107.75  77.00 150.00  106
 40  \w     33.00 125.00   0.50    0.05    --   54.00  76.00 105.41  184
 41  \w     37.00 130.00   0.50    0.05    --   58.00  76.00  65.82  186
 42  \w     86.00 112.00   0.50    0.10    --  107.75  77.00   0.00   52
 43  \w     87.00 178.00   0.50    0.10    --  107.75  75.00 164.07  182
 44  \w     49.00 142.00   0.50    0.05    --   70.00  76.00-105.75  186
 45  \w     88.00 142.00   0.50    0.10    --  107.75  77.00-180.00  108
 46  \w     34.00 125.00   0.50    0.05    --   54.00  74.00-169.30  182
 47  \w     46.00 138.00   0.50    0.05    --   66.00  72.00-167.65  184
 48  \w     33.00 125.00   0.50    0.05    --   54.00  76.00-108.85  184
 49  \w     42.00 134.00   0.50    0.05    --   62.00  73.00   4.70  184
 50  \w     81.00 107.00   0.50    0.10    --   98.00  66.00 161.22   52
 51  \w    141.00 170.00   0.50    0.10    --  107.75  61.00  60.00   58
 52  \w     46.00 138.00   0.50    0.05    --   66.00  72.00 147.20  184
 53  \w     95.00 141.00   0.50    0.10    --  107.75  61.00 120.00   92
 54  \w     95.00 129.00   0.50    0.10    --  107.75  61.00  60.00   68
 55  \w     91.00 159.00   0.50    0.10    --  107.75  68.00 -28.72  136
 56  \w    103.00 157.00   0.50    0.10    --  107.75  61.00 -60.00  108
 57  \w     93.00 135.00   0.50    0.10    --  107.75  61.00 -90.00   84
 58  \w     94.00 121.00   0.50    0.10    --  107.75  61.00-120.00   54
 59  \w     93.00 127.00   0.50    0.10    --  107.75  61.00-150.00   68
 60  \w    123.00 177.00   0.50    0.10    --  107.75  61.00-180.00  108
 61  \w    139.00 169.00   0.50    0.10    --  107.75  61.00-150.00   60
 62  \w     93.00 130.00   0.50    0.10    --  107.75  61.00   0.00   74
 63  \w     93.00 164.00   0.50    0.10    --  107.75  61.00 -30.00  142
 64  \w     95.00 172.00   0.50    0.10    --  107.75  61.00  30.00  154
 65  \w     98.00 161.00   0.50    0.10    --  107.75  61.00  90.00  126
 66  \w    116.00 147.00   0.50    0.10    --  107.75  61.00 150.00   62
 67  \w    100.00 144.00   0.50    0.10    --  107.75  45.00 150.00   88
 68  \w    153.00 178.00   0.50    0.10    --  107.75  45.00 150.00   50
 69  \w    113.00 159.00   0.50    0.10    --  107.75  30.00  90.00   92
 70  \w    129.00 156.00   0.50    0.10    --  107.75  45.00  60.00   54
 71  \w    139.00 166.00   0.50    0.10    --  107.75  45.00   0.00   54
 72  \w     97.00 174.00   0.50    0.10    --  107.75  45.00-120.00  154
 73  \w    100.00 125.00   0.50    0.10    --  107.75  30.00-150.00   50
 74  \w    144.00 178.00   0.50    0.10    --  107.75  30.00 -90.00   68
 75  \w    119.00 176.00   0.50    0.10    --  107.75  30.00 -60.00  114
 76  \w    139.00 169.00   0.50    0.10    --  107.75 129.00 131.84   60
 77  \w    128.00 176.00   0.50    0.10    --  107.75 125.00 120.00   96
 78  \w    117.00 164.00   0.50    0.10    --  107.75 125.00  90.00   94
 79  \w    103.00 178.00   0.50    0.10    --  107.75 111.00 178.00  150
 80  \w     27.00 120.00   0.50    0.05    --   48.70  77.00 150.00  186
 81  \w     39.00 122.00   0.50    0.05    --   48.70  19.00  90.00  166
 82  \w     39.00 122.00   0.50    0.05    --   48.70  19.00 -30.00  166
 83  \w     27.00 120.00   0.50    0.05    --   48.70  77.00 -30.00  186
 84  \w     27.00 120.00   0.50    0.05    --   48.70  77.00 -60.00  186
 85  \w     27.00 120.00   0.50    0.05    --   48.70  77.00-120.00  186
 86  \w    -18.00  23.00   0.50    0.05    --   14.00  99.00-178.73   82
 87  \w      5.00  41.00   0.50    0.05    --   34.00  92.00 -76.86   72
 88  \w      2.00  43.00   0.50    0.05    --   30.00  90.00  66.18   82
 89  \w    -93.00 -64.00   0.50    0.10    --  -86.25 -77.00 120.00   58
 90  \w    -96.00 -64.00   0.50    0.10    --  -86.25 -77.00  30.00   64
 91  \w    -90.00 -64.00   0.50    0.10    --  -86.25 -77.00   0.00   52
 92  \w    -92.00 -66.00   0.50    0.10    --  -86.25 -76.00 -52.73   52
 93  \w   -147.00 -64.00   0.50    0.10    --  -86.25 -77.00 -90.00  166
 94  \w   -138.00 -45.00   0.50    0.05    --  -66.00 -76.00-149.76  186
 95  \w    -89.00 -64.00   0.50    0.10    --  -86.25 -77.00-120.00   50
 96  \w    -90.00 -65.00   0.50    0.10    --  -86.25 -75.00 -70.61   50
 97  \w    -85.00 -57.00   0.50    0.10    --  -78.00 -75.00  32.04   56
 98  \w    -82.00 -57.00   0.50    0.10    --  -78.00 -74.00  39.32   50
 99  \w    -82.00 -57.00   0.50    0.10    --  -78.00 -74.00  71.76   50
100  \w    -82.00 -57.00   0.50    0.10    --  -78.00 -74.00 126.19   50
101  \w   -101.00 -66.00   0.50    0.10    --  -86.25 -73.00 133.34   70
102  \w   -146.00-120.00   0.50    0.10    --  -86.25 -73.00 155.08   52
103  \w    -94.00 -66.00   0.50    0.10    --  -86.25 -73.00 155.08   56
104  \w   -145.00 -54.00   0.50    0.10    --  -74.00 -73.00  46.36  182
105  \w    -99.00 -66.00   0.50    0.10    --  -86.25 -72.00  89.46   66
106  \w    -99.00 -66.00   0.50    0.10    --  -86.25 -73.00  15.86   66
107  \w    -79.00 -54.00   0.50    0.10    --  -74.00 -73.00 -43.50   50
108  \w   -123.00 -66.00   0.50    0.10    --  -86.25 -72.00-117.90  114
109  \w   -127.00 -97.00   0.50    0.10    --  -86.25 -72.00-167.76   60
110  \w    -92.00 -66.00   0.50    0.10    --  -86.25 -72.00-167.76   52
111  \w   -107.00 -66.00   0.50    0.10    --  -86.25 -73.00-146.38   82
112  \w   -138.00 -47.00   0.50    0.05    --  -66.00 -69.00 -97.17  182
113  \w   -138.00 -49.00   0.50    0.05    --  -66.00 -65.00 -82.51  178
114  \w    -96.00 -68.00   0.50    0.10    --  -86.25 -69.00 -54.53   56
115  \w   -104.00 -69.00   0.50    0.10    --  -86.25 -65.00 -42.13   70
116  \w   -142.00 -53.00   0.50    0.10    --  -70.00 -64.00 -47.42  178
117  \w    -99.00 -67.00   0.50    0.10    --  -86.25 -70.00 176.70   64
118  \w   -138.00 -47.00   0.50    0.05    --  -66.00 -69.00 173.43  182
119  \w   -158.00 -81.00   0.50    0.10    --  -86.25-111.00  84.00  154
120  \w   -120.00 -27.00   0.50    0.05    --  -48.70 -77.00  30.00  186
121  \w   -121.00 -39.00   0.50    0.05    --  -48.70 -38.00  60.00  164
122  \w   -120.00 -27.00   0.50    0.05    --  -48.70 -77.00-180.00  186
123  \w     95.00 132.00   0.50    0.10    --  107.75 -83.00-109.67   74
124  \w     82.00 110.00   0.50    0.10    --  107.75-125.00-120.00   56
125  \w     79.00 111.00   0.50    0.10    --  107.75-125.00-180.00   64
126  \w     37.00  63.00   0.50    0.10    --  107.75-125.00-180.00   52
127  \w     43.00  77.00   0.50    0.10    --  107.75-125.00-120.00   68
128  \w     34.00  95.00   0.50    0.05    --   48.70-125.00   0.00  122
129  \w     36.00  61.00   0.50    0.10    --  107.75-125.00 120.00   50
130  \w     66.00  92.00   0.50    0.10    --  107.75-125.00 120.00   52
131  \w     65.00 111.00   0.50    0.10    --  107.75-125.00  90.00   92
132  \w     24.00  88.00   0.50    0.05    --   48.70-111.00  84.00  128
133  \w     37.00  62.00   0.50    0.10    --  107.75-125.00   0.00   50
134  \w     77.00 111.00   0.50    0.10    --  107.75-125.00   0.00   68
135  \w     36.00 108.00   0.50    0.10    --  107.75-111.00  84.00  144
136  \w     36.00  61.00   0.50    0.10    --  107.75-107.00 -15.07   50
137  \w     80.00 105.00   0.50    0.10    --  107.75 -95.00  30.00   50
138  \w     80.00 105.00   0.50    0.10    --  107.75 -95.00  90.00   50
139  \w     83.00 108.00   0.50    0.10    --  107.75-107.00 -15.07   50
140  \w     38.00  63.00   0.50    0.10    --  107.75 -95.00  90.00   50
141  \w     80.00 105.00   0.50    0.10    --  107.75 -95.00 -30.00   50
142  \w     40.00  66.00   0.50    0.10    --  107.75 -95.00 -30.00   52
143  \w     74.00 108.00   0.50    0.10    --  107.75-111.00 -66.65   68
144  \w     81.00 107.00   0.50    0.10    --  107.75-114.00 -92.60   52
145  \w     38.00  63.00   0.50    0.10    --  107.75 -83.00-109.67   50
146  \w     37.00  81.00   0.50    0.10    --  107.75 -95.00-180.00   88
147  \w    -43.00  24.00   0.50    0.05    --  -48.70  38.00-180.00  134
148  \w    -82.00  -2.00   0.50    0.05    --  -48.70 111.00 178.00  160
149  \w    -72.00 -47.00   0.50    0.10    --  -86.25 111.00 178.00   50
;
_diffrn_measurement_device 'four-circle diffractometer'
_diffrn_measurement_device_type 'XtaLAB Synergy, Dualflex, HyPix'
_diffrn_measurement_method '\w scans'
_diffrn_orient_matrix_type 'CrysAlisPro convention (1999,Acta A55,543-557)'
_diffrn_orient_matrix_UB_11 0.0294920000
_diffrn_orient_matrix_UB_12 0.1118534000
_diffrn_orient_matrix_UB_13 -0.0591887000
_diffrn_orient_matrix_UB_21 0.1072562000
_diffrn_orient_matrix_UB_22 0.1123865000
_diffrn_orient_matrix_UB_23 0.0663722000
_diffrn_orient_matrix_UB_31 0.1543599000
_diffrn_orient_matrix_UB_32 -0.0779182000
_diffrn_orient_matrix_UB_33 -0.0187854000
_diffrn_radiation_monochromator mirror
_diffrn_radiation_probe x-ray
_diffrn_radiation_type 'Cu K\a'
_diffrn_radiation_wavelength 1.54184
_diffrn_reflns_av_R_equivalents 0.0337
_diffrn_reflns_av_unetI/netI 0.0131
_diffrn_reflns_Laue_measured_fraction_full 1.000
_diffrn_reflns_Laue_measured_fraction_max 0.993
_diffrn_reflns_limit_h_max 10
_diffrn_reflns_limit_h_min -9
_diffrn_reflns_limit_k_max 11
_diffrn_reflns_limit_k_min -11
_diffrn_reflns_limit_l_max 21
_diffrn_reflns_limit_l_min -21
_diffrn_reflns_number 61865
_diffrn_reflns_point_group_measured_fraction_full 1.000
_diffrn_reflns_point_group_measured_fraction_max 0.993
_diffrn_reflns_theta_full 67.684
_diffrn_reflns_theta_max 77.810
_diffrn_reflns_theta_min 2.607
_diffrn_source 'micro-focus sealed X-ray tube'
_diffrn_source_type 'PhotonJet (Cu) X-ray Source'
_exptl_absorpt_coefficient_mu 3.042
_exptl_absorpt_correction_T_max 1.000
_exptl_absorpt_correction_T_min 0.487
_exptl_absorpt_correction_type gaussian
_exptl_absorpt_process_details
;
CrysAlisPro 1.171.42.58a (Rigaku Oxford Diffraction, 2022)
Numerical absorption correction based on gaussian integration over
a multifaceted crystal model
Empirical absorption correction using spherical harmonics,
implemented in SCALE3 ABSPACK scaling algorithm.
;
_exptl_crystal_colour colorless
_exptl_crystal_density_diffrn 1.343
_exptl_crystal_density_method 'not measured'
_exptl_crystal_description prism
_exptl_crystal_F_000 524
_exptl_crystal_size_max 0.3
_exptl_crystal_size_mid 0.2
_exptl_crystal_size_min 0.12
_refine_diff_density_max 0.342
_refine_diff_density_min -0.378
_refine_diff_density_rms 0.053
_refine_ls_extinction_method none
_refine_ls_goodness_of_fit_ref 1.029
_refine_ls_hydrogen_treatment mixed
_refine_ls_matrix_type full
_refine_ls_number_parameters 314
_refine_ls_number_reflns 5196
_refine_ls_number_restraints 2
_refine_ls_restrained_S_all 1.031
_refine_ls_R_factor_all 0.0306
_refine_ls_R_factor_gt 0.0302
_refine_ls_shift/su_max 0.001
_refine_ls_shift/su_mean 0.000
_refine_ls_structure_factor_coef Fsqd
_refine_ls_weighting_details 'w=1/[\s^2^(Fo^2^)+(0.0400P)^2^+0.6782P] where P=(Fo^2^+2Fc^2^)/3'
_refine_ls_weighting_scheme calc
_refine_ls_wR_factor_gt 0.0772
_refine_ls_wR_factor_ref 0.0775
_reflns_Friedel_coverage 0.000
_reflns_number_gt 5112
_reflns_number_total 5196
_reflns_threshold_expression 'I > 2\s(I)'
_cod_data_source_file d5ob00709g2.cif
_cod_data_source_block 2c
_cod_depositor_comments 'Adding full bibliography for 7160619--7160622.cif.'
_cod_database_code 7160619
_shelx_shelxl_version_number 2018/3
_chemical_oxdiff_formula 'C11 H10 N O'
_chemical_oxdiff_usercomment C3395
_shelx_space_group_comment
;
The symmetry employed for this shelxl refinement is uniquely defined
by the following loop, which should always be used as a source of
symmetry information in preference to the above space-group names.
They are only intended as comments.
;
_shelx_estimated_absorpt_t_max 0.712
_shelx_estimated_absorpt_t_min 0.462
_reflns_odcompleteness_completeness 98.26
_reflns_odcompleteness_iscentric 1
_reflns_odcompleteness_theta 78.52
_olex2_refinement_description
;
1. Fixed Uiso
 At 1.2 times of:
  All C(H) groups
 At 1.5 times of:
  All C(H,H,H) groups
2. Restrained distances
 S1-O1 \\sim O20-S20
 with sigma of 0.02
 S20-C21 \\sim S20-C21A
 with sigma of 0.02
 S20-C22 \\sim S20-C22A
 with sigma of 0.02
 C21-S1 \\sim C21A-S1
 with sigma of 0.02
 C22-S1 \\sim C22A-S1
 with sigma of 0.02
3. Rigid bond restraints
 C5, S5
 with sigma for 1-2 distances of 0.0005 and sigma for 1-3 distances of 0.0005
4. Uiso/Uaniso restraints and constraints
Uanis(S1) = Uanis(S20)
Uanis(O20) = Uanis(O1)
Uanis(C21) = Uanis(C21A)
Uanis(C22) = Uanis(C22A)
5. Others
 Sof(C21)=Sof(H21D)=Sof(H21E)=Sof(H21F)=Sof(C22)=Sof(H22D)=Sof(H22E)=Sof(H22F)=
 Sof(S1)=Sof(O1)=1-FVAR(1)
 Sof(S20)=Sof(O20)=Sof(C21A)=Sof(H21A)=Sof(H21B)=Sof(H21C)=Sof(C22A)=Sof(H22A)=
 Sof(H22B)=Sof(H22C)=FVAR(1)
6.a Aromatic/amide H refined with riding coordinates:
 C8(H8), C14(H14), C18(H18), C12(H12), C15(H15), C9(H9), C16(H16), C17(H17),
 C10(H10), C11(H11)
6.b Idealised Me refined as rotating group:
 C3(H3A,H3B,H3C), C1(H1A,H1B,H1C), C21(H21D,H21E,H21F), C22(H22D,H22E,H22F),
 C24(H24A,H24B,H24C), C25(H25A,H25B,H25C), C21A(H21A,H21B,H21C), C22A(H22A,H22B,
 H22C)
;
_olex2_submission_special_instructions 'No special instructions were received'
_oxdiff_exptl_absorpt_empirical_details
;
Empirical correction (ABSPACK) includes:
- Absorption correction using spherical harmonics
- Frame scaling
;
_oxdiff_exptl_absorpt_empirical_full_max 1.183
_oxdiff_exptl_absorpt_empirical_full_min 0.833

loop_
_space_group_symop_operation_xyz
'x, y, z'
'-x, -y, -z'

loop_
_atom_site_label
_atom_site_type_symbol
_atom_site_fract_x
_atom_site_fract_y
_atom_site_fract_z
_atom_site_U_iso_or_equiv
_atom_site_adp_type
_atom_site_occupancy
_atom_site_site_symmetry_order
_atom_site_calc_flag
_atom_site_refinement_flags_posn
_atom_site_refinement_flags_adp
_atom_site_refinement_flags_occupancy
_atom_site_disorder_assembly
_atom_site_disorder_group
S5 S 0.79697(4) 0.52729(3) 0.60638(2) 0.01811(8) Uani 1 1 d . U . . .
S23 S 0.32439(4) 0.70074(4) 0.69120(2) 0.02244(9) Uani 1 1 d . . . . .
S20 S 0.72588(5) 0.89892(4) 0.44037(2) 0.02192(11) Uani 0.8581(9) 1 d D . P A 1
O6 O 0.94392(10) 0.41922(10) 0.72854(5) 0.01486(17) Uani 1 1 d . . . . .
O2 O 1.01438(11) 0.66549(10) 0.95771(5) 0.01761(18) Uani 1 1 d . . . . .
O23 O 0.37715(12) 0.55131(12) 0.71548(6) 0.0283(2) Uani 1 1 d . . . . .
N4 N 0.68449(13) 0.45838(12) 0.73814(6) 0.0147(2) Uani 1 1 d . . . . .
N3 N 0.78192(12) 0.54632(11) 0.87588(6) 0.0147(2) Uani 1 1 d . . . . .
N1 N 1.02134(12) 0.44924(11) 0.86723(6) 0.0137(2) Uani 1 1 d . . . . .
O20 O 0.75513(15) 1.00995(14) 0.51509(8) 0.0351(3) Uani 0.8581(9) 1 d D . P A 1
C13 C 0.61652(14) 0.29579(13) 0.83786(7) 0.0133(2) Uani 1 1 d . . . . .
C2 C 0.94602(14) 0.56486(13) 0.90563(7) 0.0134(2) Uani 1 1 d . . . . .
C6A C 0.91439(14) 0.36227(13) 0.80278(6) 0.0127(2) Uani 1 1 d . . . . .
C7 C 0.93035(14) 0.19189(13) 0.79274(7) 0.0140(2) Uani 1 1 d . . . . .
C5 C 0.80502(15) 0.46811(13) 0.69381(7) 0.0140(2) Uani 1 1 d . U . . .
C8 C 0.96512(15) 0.12092(14) 0.85985(7) 0.0165(2) Uani 1 1 d . . . . .
H8 H 0.981947 0.180088 0.910778 0.020 Uiso 1 1 calc R U . . .
C14 C 0.48823(15) 0.21550(14) 0.78352(7) 0.0161(2) Uani 1 1 d . . . . .
H14 H 0.473833 0.236029 0.730566 0.019 Uiso 1 1 calc R U . . .
C18 C 0.63729(15) 0.26437(14) 0.91538(7) 0.0171(2) Uani 1 1 d . . . . .
H18 H 0.724092 0.319090 0.952849 0.020 Uiso 1 1 calc R U . . .
C3A C 0.73842(14) 0.41451(13) 0.81478(6) 0.0126(2) Uani 1 1 d . . . . .
C12 C 0.90478(15) 0.10461(14) 0.71821(7) 0.0175(2) Uani 1 1 d . . . . .
H12 H 0.878514 0.152280 0.672578 0.021 Uiso 1 1 calc R U . . .
C3 C 0.66247(16) 0.64175(15) 0.90615(8) 0.0200(3) Uani 1 1 d . . . . .
H3A H 0.593227 0.583195 0.936174 0.030 Uiso 1 1 calc R U . . .
H3B H 0.592902 0.674525 0.862072 0.030 Uiso 1 1 calc R U . . .
H3C H 0.720458 0.732124 0.940696 0.030 Uiso 1 1 calc R U . . .
C1 C 1.20056(15) 0.45137(15) 0.87495(7) 0.0183(2) Uani 1 1 d . . . . .
H1A H 1.237037 0.463638 0.824134 0.027 Uiso 1 1 calc R U . . .
H1B H 1.233618 0.354766 0.891091 0.027 Uiso 1 1 calc R U . . .
H1C H 1.251489 0.537138 0.914797 0.027 Uiso 1 1 calc R U . . .
C15 C 0.38100(15) 0.10522(14) 0.80658(8) 0.0194(2) Uani 1 1 d . . . . .
H15 H 0.292689 0.051810 0.769523 0.023 Uiso 1 1 calc R U . . .
C9 C 0.97505(16) -0.03681(15) 0.85190(8) 0.0204(3) Uani 1 1 d . . . . .
H9 H 0.996856 -0.085565 0.897493 0.025 Uiso 1 1 calc R U . . .
C16 C 0.40287(16) 0.07323(15) 0.88345(8) 0.0212(3) Uani 1 1 d . . . . .
H16 H 0.330565 -0.002952 0.898967 0.025 Uiso 1 1 calc R U . . .
C17 C 0.53096(16) 0.15299(15) 0.93782(8) 0.0207(3) Uani 1 1 d . . . . .
H17 H 0.545888 0.131246 0.990558 0.025 Uiso 1 1 calc R U . . .
C10 C 0.95312(16) -0.12281(14) 0.77741(9) 0.0230(3) Uani 1 1 d . . . . .
H10 H 0.962314 -0.230017 0.772082 0.028 Uiso 1 1 calc R U . . .
C21 C 0.879(9) 0.758(7) 0.440(4) 0.0243(9) Uani 0.1419(9) 1 d . . P A 2
H21D H 0.897931 0.675542 0.471854 0.036 Uiso 0.1419(9) 1 calc R U P A 2
H21E H 0.983601 0.818220 0.438869 0.036 Uiso 0.1419(9) 1 calc R U P A 2
H21F H 0.829753 0.714104 0.386277 0.036 Uiso 0.1419(9) 1 calc R U P A 2
C11 C 0.91776(16) -0.05258(15) 0.71063(8) 0.0221(3) Uani 1 1 d . . . . .
H11 H 0.902419 -0.111854 0.659754 0.027 Uiso 1 1 calc R U . . .
C22 C 0.561(3) 0.755(3) 0.4686(12) 0.0247(5) Uani 0.1419(9) 1 d . . P A 2
H22D H 0.533412 0.715626 0.412203 0.037 Uiso 0.1419(9) 1 calc R U P A 2
H22E H 0.468997 0.807343 0.486592 0.037 Uiso 0.1419(9) 1 calc R U P A 2
H22F H 0.580481 0.669329 0.498253 0.037 Uiso 0.1419(9) 1 calc R U P A 2
C24 C 0.51113(17) 0.81465(16) 0.68540(9) 0.0260(3) Uani 1 1 d . . . . .
H24A H 0.570465 0.848485 0.738666 0.039 Uiso 1 1 calc R U . . .
H24B H 0.484753 0.904417 0.660148 0.039 Uiso 1 1 calc R U . . .
H24C H 0.580589 0.753537 0.654215 0.039 Uiso 1 1 calc R U . . .
C25 C 0.25220(19) 0.65906(17) 0.58816(9) 0.0291(3) Uani 1 1 d . . . . .
H25A H 0.334700 0.606971 0.561382 0.044 Uiso 1 1 calc R U . . .
H25B H 0.233980 0.754809 0.566935 0.044 Uiso 1 1 calc R U . . .
H25C H 0.148198 0.592472 0.579455 0.044 Uiso 1 1 calc R U . . .
H4 H 0.592(2) 0.490(2) 0.7261(10) 0.025(4) Uiso 1 1 d . . . . .
S1 S 0.7373(3) 0.8828(3) 0.48383(18) 0.02192(11) Uani 0.1419(9) 1 d D . P A 2
O1 O 0.7021(9) 0.9954(9) 0.4248(5) 0.0351(3) Uani 0.1419(9) 1 d D . P A 2
C21A C 0.8857(13) 0.7746(10) 0.4449(7) 0.0243(9) Uani 0.8581(9) 1 d . . P A 1
H21A H 0.992797 0.834696 0.448644 0.036 Uiso 0.8581(9) 1 calc R U P A 1
H21B H 0.868707 0.698614 0.397165 0.036 Uiso 0.8581(9) 1 calc R U P A 1
H21C H 0.883589 0.722121 0.491360 0.036 Uiso 0.8581(9) 1 calc R U P A 1
C22A C 0.5592(5) 0.7616(4) 0.44961(12) 0.0247(5) Uani 0.8581(9) 1 d . . P A 1
H22A H 0.583077 0.720347 0.499388 0.037 Uiso 0.8581(9) 1 calc R U P A 1
H22B H 0.546702 0.677851 0.405409 0.037 Uiso 0.8581(9) 1 calc R U P A 1
H22C H 0.456741 0.811482 0.449080 0.037 Uiso 0.8581(9) 1 calc R U P A 1

loop_
_atom_site_aniso_label
_atom_site_aniso_U_11
_atom_site_aniso_U_22
_atom_site_aniso_U_33
_atom_site_aniso_U_23
_atom_site_aniso_U_13
_atom_site_aniso_U_12
S5 0.02455(16) 0.01852(15) 0.01201(14) 0.00520(10) 0.00303(11) 0.00100(11)
S23 0.01750(15) 0.02861(17) 0.02204(16) 0.00185(12) 0.00401(12) 0.00839(12)
S20 0.02284(19) 0.01620(18) 0.0261(2) 0.00551(15) -0.00056(15) 0.00074(13)
O6 0.0160(4) 0.0175(4) 0.0122(4) 0.0046(3) 0.0035(3) 0.0019(3)
O2 0.0213(4) 0.0151(4) 0.0145(4) -0.0007(3) -0.0010(3) 0.0002(3)
O23 0.0190(5) 0.0397(6) 0.0317(5) 0.0198(4) 0.0056(4) 0.0084(4)
N4 0.0144(5) 0.0176(5) 0.0130(5) 0.0055(4) 0.0012(4) 0.0025(4)
N3 0.0145(5) 0.0140(5) 0.0147(5) -0.0016(4) 0.0024(4) 0.0014(4)
N1 0.0133(5) 0.0138(5) 0.0131(5) 0.0001(4) 0.0004(4) 0.0011(4)
O20 0.0273(6) 0.0259(6) 0.0459(8) -0.0116(5) -0.0007(5) 0.0020(5)
C13 0.0133(5) 0.0128(5) 0.0147(5) 0.0024(4) 0.0035(4) 0.0028(4)
C2 0.0166(5) 0.0128(5) 0.0116(5) 0.0044(4) 0.0025(4) 0.0010(4)
C6A 0.0139(5) 0.0141(5) 0.0103(5) 0.0028(4) 0.0021(4) -0.0002(4)
C7 0.0116(5) 0.0134(5) 0.0168(5) 0.0010(4) 0.0030(4) 0.0004(4)
C5 0.0177(5) 0.0113(5) 0.0118(4) 0.0008(4) 0.0006(4) -0.0008(4)
C8 0.0159(6) 0.0156(6) 0.0184(6) 0.0030(4) 0.0035(4) 0.0015(4)
C14 0.0161(6) 0.0165(6) 0.0158(5) 0.0021(4) 0.0019(4) 0.0021(4)
C18 0.0163(6) 0.0195(6) 0.0157(6) 0.0045(4) 0.0013(4) 0.0019(5)
C3A 0.0142(5) 0.0130(5) 0.0104(5) 0.0016(4) 0.0012(4) 0.0017(4)
C12 0.0166(6) 0.0177(6) 0.0174(6) -0.0001(4) 0.0030(4) -0.0002(4)
C3 0.0198(6) 0.0200(6) 0.0203(6) -0.0015(5) 0.0043(5) 0.0066(5)
C1 0.0130(6) 0.0204(6) 0.0201(6) 0.0006(5) -0.0002(4) 0.0007(5)
C15 0.0152(6) 0.0161(6) 0.0260(6) 0.0016(5) 0.0015(5) 0.0004(5)
C9 0.0179(6) 0.0162(6) 0.0284(7) 0.0075(5) 0.0039(5) 0.0013(5)
C16 0.0171(6) 0.0182(6) 0.0308(7) 0.0095(5) 0.0065(5) 0.0015(5)
C17 0.0210(6) 0.0232(6) 0.0208(6) 0.0106(5) 0.0051(5) 0.0040(5)
C10 0.0196(6) 0.0119(5) 0.0367(7) 0.0004(5) 0.0059(5) -0.0007(5)
C21 0.0251(13) 0.022(2) 0.0278(17) 0.0055(16) 0.0081(11) 0.0035(16)
C11 0.0208(6) 0.0175(6) 0.0255(7) -0.0060(5) 0.0057(5) -0.0018(5)
C22 0.0218(7) 0.0257(8) 0.0249(15) 0.0018(11) -0.0001(12) -0.0002(6)
C24 0.0228(7) 0.0243(7) 0.0287(7) -0.0008(5) -0.0004(5) 0.0035(5)
C25 0.0300(7) 0.0258(7) 0.0285(7) 0.0075(6) -0.0075(6) -0.0023(6)
S1 0.02284(19) 0.01620(18) 0.0261(2) 0.00551(15) -0.00056(15) 0.00074(13)
O1 0.0273(6) 0.0259(6) 0.0459(8) -0.0116(5) -0.0007(5) 0.0020(5)
C21A 0.0251(13) 0.022(2) 0.0278(17) 0.0055(16) 0.0081(11) 0.0035(16)
C22A 0.0218(7) 0.0257(8) 0.0249(15) 0.0018(11) -0.0001(12) -0.0002(6)

loop_
_atom_type_symbol
_atom_type_description
_atom_type_scat_dispersion_real
_atom_type_scat_dispersion_imag
_atom_type_scat_source
C C 0.0181 0.0091 'International Tables Vol C Tables 4.2.6.8 and 6.1.1.4'
H H 0.0000 0.0000 'International Tables Vol C Tables 4.2.6.8 and 6.1.1.4'
N N 0.0311 0.0180 'International Tables Vol C Tables 4.2.6.8 and 6.1.1.4'
O O 0.0492 0.0322 'International Tables Vol C Tables 4.2.6.8 and 6.1.1.4'
S S 0.3331 0.5567 'International Tables Vol C Tables 4.2.6.8 and 6.1.1.4'

loop_
_exptl_crystal_face_index_h
_exptl_crystal_face_index_k
_exptl_crystal_face_index_l
_exptl_crystal_face_perp_dist
0 -1 -1 0.1003
0 1 1 0.0892
1 0 -1 0.1277
-1 0 1 0.1251
0 0 1 0.0622
0 0 -1 0.0604
0 -1 1 0.0937
0 1 -1 0.0799
1 0 1 0.1198

loop_
_geom_angle_atom_site_label_1
_geom_angle_atom_site_label_2
_geom_angle_atom_site_label_3
_geom_angle
_geom_angle_site_symmetry_1
_geom_angle_site_symmetry_3
_geom_angle_publ_flag
O23 S23 C24 105.69(6) . . ?
O23 S23 C25 105.50(7) . . ?
C25 S23 C24 97.73(7) . . ?
O20 S20 C21A 107.3(3) . . ?
O20 S20 C22A 106.74(11) . . ?
C21A S20 C22A 97.6(4) . . ?
C5 O6 C6A 110.21(9) . . ?
C5 N4 C3A 113.22(10) . . ?
C5 N4 H4 122.6(12) . . ?
C3A N4 H4 123.3(12) . . ?
C2 N3 C3A 112.91(9) . . ?
C2 N3 C3 123.29(10) . . ?
C3 N3 C3A 123.67(10) . . ?
C2 N1 C6A 112.43(10) . . ?
C2 N1 C1 121.78(10) . . ?
C6A N1 C1 122.67(10) . . ?
C14 C13 C18 119.51(11) . . ?
C14 C13 C3A 121.92(10) . . ?
C18 C13 C3A 118.55(10) . . ?
O2 C2 N3 126.15(11) . . ?
O2 C2 N1 125.74(11) . . ?
N3 C2 N1 108.11(10) . . ?
O6 C6A C7 108.10(9) . . ?
O6 C6A C3A 102.82(8) . . ?
N1 C6A O6 109.80(9) . . ?
N1 C6A C7 114.81(10) . . ?
N1 C6A C3A 103.59(9) . . ?
C7 C6A C3A 116.97(9) . . ?
C8 C7 C6A 119.00(10) . . ?
C12 C7 C6A 121.05(11) . . ?
C12 C7 C8 119.91(11) . . ?
O6 C5 S5 121.13(9) . . ?
N4 C5 S5 127.83(10) . . ?
N4 C5 O6 111.03(10) . . ?
C7 C8 H8 120.1 . . ?
C9 C8 C7 119.84(12) . . ?
C9 C8 H8 120.1 . . ?
C13 C14 H14 119.9 . . ?
C15 C14 C13 120.22(11) . . ?
C15 C14 H14 119.9 . . ?
C13 C18 H18 120.0 . . ?
C17 C18 C13 120.00(11) . . ?
C17 C18 H18 120.0 . . ?
N4 C3A N3 112.34(9) . . ?
N4 C3A C13 112.70(9) . . ?
N4 C3A C6A 100.96(9) . . ?
N3 C3A C13 112.14(9) . . ?
N3 C3A C6A 101.46(9) . . ?
C13 C3A C6A 116.32(9) . . ?
C7 C12 H12 120.0 . . ?
C11 C12 C7 119.93(12) . . ?
C11 C12 H12 120.0 . . ?
N3 C3 H3A 109.5 . . ?
N3 C3 H3B 109.5 . . ?
N3 C3 H3C 109.5 . . ?
H3A C3 H3B 109.5 . . ?
H3A C3 H3C 109.5 . . ?
H3B C3 H3C 109.5 . . ?
N1 C1 H1A 109.5 . . ?
N1 C1 H1B 109.5 . . ?
N1 C1 H1C 109.5 . . ?
H1A C1 H1B 109.5 . . ?
H1A C1 H1C 109.5 . . ?
H1B C1 H1C 109.5 . . ?
C14 C15 H15 119.9 . . ?
C16 C15 C14 120.14(12) . . ?
C16 C15 H15 119.9 . . ?
C8 C9 H9 120.0 . . ?
C10 C9 C8 120.04(12) . . ?
C10 C9 H9 120.0 . . ?
C15 C16 H16 120.1 . . ?
C15 C16 C17 119.80(12) . . ?
C17 C16 H16 120.1 . . ?
C18 C17 C16 120.33(12) . . ?
C18 C17 H17 119.8 . . ?
C16 C17 H17 119.8 . . ?
C9 C10 H10 119.9 . . ?
C9 C10 C11 120.20(12) . . ?
C11 C10 H10 119.9 . . ?
H21D C21 H21E 109.5 . . ?
H21D C21 H21F 109.5 . . ?
H21E C21 H21F 109.5 . . ?
S1 C21 H21D 109.5 . . ?
S1 C21 H21E 109.5 . . ?
S1 C21 H21F 109.5 . . ?
C12 C11 H11 120.0 . . ?
C10 C11 C12 120.06(12) . . ?
C10 C11 H11 120.0 . . ?
H22D C22 H22E 109.5 . . ?
H22D C22 H22F 109.5 . . ?
H22E C22 H22F 109.5 . . ?
S1 C22 H22D 109.5 . . ?
S1 C22 H22E 109.5 . . ?
S1 C22 H22F 109.5 . . ?
S23 C24 H24A 109.5 . . ?
S23 C24 H24B 109.5 . . ?
S23 C24 H24C 109.5 . . ?
H24A C24 H24B 109.5 . . ?
H24A C24 H24C 109.5 . . ?
H24B C24 H24C 109.5 . . ?
S23 C25 H25A 109.5 . . ?
S23 C25 H25B 109.5 . . ?
S23 C25 H25C 109.5 . . ?
H25A C25 H25B 109.5 . . ?
H25A C25 H25C 109.5 . . ?
H25B C25 H25C 109.5 . . ?
C22 S1 C21 99(2) . . ?
O1 S1 C21 105(3) . . ?
O1 S1 C22 104.6(8) . . ?
S20 C21A H21A 109.5 . . ?
S20 C21A H21B 109.5 . . ?
S20 C21A H21C 109.5 . . ?
H21A C21A H21B 109.5 . . ?
H21A C21A H21C 109.5 . . ?
H21B C21A H21C 109.5 . . ?
S20 C22A H22A 109.5 . . ?
S20 C22A H22B 109.5 . . ?
S20 C22A H22C 109.5 . . ?
H22A C22A H22B 109.5 . . ?
H22A C22A H22C 109.5 . . ?
H22B C22A H22C 109.5 . . ?

loop_
_geom_bond_atom_site_label_1
_geom_bond_atom_site_label_2
_geom_bond_distance
_geom_bond_site_symmetry_2
_geom_bond_publ_flag
S5 C5 1.6571(12) . ?
S23 O23 1.5157(10) . ?
S23 C24 1.7868(15) . ?
S23 C25 1.7811(15) . ?
S20 O20 1.4953(13) . ?
S20 C21A 1.777(11) . ?
S20 C22A 1.792(4) . ?
O6 C6A 1.4792(13) . ?
O6 C5 1.3469(14) . ?
O2 C2 1.2220(15) . ?
N4 C5 1.3320(16) . ?
N4 C3A 1.4518(14) . ?
N4 H4 0.838(18) . ?
N3 C2 1.3662(15) . ?
N3 C3A 1.4530(14) . ?
N3 C3 1.4480(15) . ?
N1 C2 1.3773(15) . ?
N1 C6A 1.4187(14) . ?
N1 C1 1.4578(15) . ?
C13 C14 1.3929(16) . ?
C13 C18 1.3947(16) . ?
C13 C3A 1.5190(15) . ?
C6A C7 1.5114(16) . ?
C6A C3A 1.5818(16) . ?
C7 C8 1.3972(17) . ?
C7 C12 1.3927(16) . ?
C8 H8 0.9500 . ?
C8 C9 1.3929(17) . ?
C14 H14 0.9500 . ?
C14 C15 1.3927(17) . ?
C18 H18 0.9500 . ?
C18 C17 1.3900(17) . ?
C12 H12 0.9500 . ?
C12 C11 1.3924(18) . ?
C3 H3A 0.9800 . ?
C3 H3B 0.9800 . ?
C3 H3C 0.9800 . ?
C1 H1A 0.9800 . ?
C1 H1B 0.9800 . ?
C1 H1C 0.9800 . ?
C15 H15 0.9500 . ?
C15 C16 1.3856(19) . ?
C9 H9 0.9500 . ?
C9 C10 1.3882(19) . ?
C16 H16 0.9500 . ?
C16 C17 1.3905(19) . ?
C17 H17 0.9500 . ?
C10 H10 0.9500 . ?
C10 C11 1.389(2) . ?
C21 H21D 0.9800 . ?
C21 H21E 0.9800 . ?
C21 H21F 0.9800 . ?
C21 S1 1.83(6) . ?
C11 H11 0.9500 . ?
C22 H22D 0.9800 . ?
C22 H22E 0.9800 . ?
C22 H22F 0.9800 . ?
C22 S1 1.73(3) . ?
C24 H24A 0.9800 . ?
C24 H24B 0.9800 . ?
C24 H24C 0.9800 . ?
C25 H25A 0.9800 . ?
C25 H25B 0.9800 . ?
C25 H25C 0.9800 . ?
S1 O1 1.533(9) . ?
C21A H21A 0.9800 . ?
C21A H21B 0.9800 . ?
C21A H21C 0.9800 . ?
C22A H22A 0.9800 . ?
C22A H22B 0.9800 . ?
C22A H22C 0.9800 . ?

loop_
_geom_hbond_atom_site_label_D
_geom_hbond_atom_site_label_H
_geom_hbond_atom_site_label_A
_geom_hbond_distance_DH
_geom_hbond_distance_HA
_geom_hbond_distance_DA
_geom_hbond_angle_DHA
_geom_hbond_site_symmetry_A
_geom_hbond_publ_flag
N4 H4 O23 0.838(18) 1.882(19) 2.7108(14) 170.3(17) . yes

loop_
_geom_torsion_atom_site_label_1
_geom_torsion_atom_site_label_2
_geom_torsion_atom_site_label_3
_geom_torsion_atom_site_label_4
_geom_torsion
_geom_torsion_site_symmetry_1
_geom_torsion_site_symmetry_2
_geom_torsion_site_symmetry_3
_geom_torsion_site_symmetry_4
_geom_torsion_publ_flag
O6 C6A C7 C8 157.95(10) . . . . ?
O6 C6A C7 C12 -24.51(14) . . . . ?
O6 C6A C3A N4 12.51(10) . . . . ?
O6 C6A C3A N3 -103.23(9) . . . . ?
O6 C6A C3A C13 134.80(9) . . . . ?
N1 C6A C7 C8 35.02(15) . . . . ?
N1 C6A C7 C12 -147.44(11) . . . . ?
N1 C6A C3A N4 126.86(9) . . . . ?
N1 C6A C3A N3 11.12(11) . . . . ?
N1 C6A C3A C13 -110.84(10) . . . . ?
C13 C14 C15 C16 -0.93(19) . . . . ?
C13 C18 C17 C16 -0.48(19) . . . . ?
C2 N3 C3A N4 -114.10(11) . . . . ?
C2 N3 C3A C13 117.76(11) . . . . ?
C2 N3 C3A C6A -7.06(12) . . . . ?
C2 N1 C6A O6 96.94(11) . . . . ?
C2 N1 C6A C7 -141.04(10) . . . . ?
C2 N1 C6A C3A -12.30(12) . . . . ?
C6A O6 C5 S5 -175.76(8) . . . . ?
C6A O6 C5 N4 3.18(13) . . . . ?
C6A N1 C2 O2 -172.23(11) . . . . ?
C6A N1 C2 N3 8.37(13) . . . . ?
C6A C7 C8 C9 177.95(11) . . . . ?
C6A C7 C12 C11 -179.02(11) . . . . ?
C7 C6A C3A N4 -105.74(11) . . . . ?
C7 C6A C3A N3 138.52(10) . . . . ?
C7 C6A C3A C13 16.56(14) . . . . ?
C7 C8 C9 C10 1.05(19) . . . . ?
C7 C12 C11 C10 1.20(19) . . . . ?
C5 O6 C6A N1 -119.88(10) . . . . ?
C5 O6 C6A C7 114.19(10) . . . . ?
C5 O6 C6A C3A -10.13(11) . . . . ?
C5 N4 C3A N3 95.42(12) . . . . ?
C5 N4 C3A C13 -136.74(10) . . . . ?
C5 N4 C3A C6A -11.95(12) . . . . ?
C8 C7 C12 C11 -1.51(18) . . . . ?
C8 C9 C10 C11 -1.36(19) . . . . ?
C14 C13 C18 C17 0.38(18) . . . . ?
C14 C13 C3A N4 13.29(15) . . . . ?
C14 C13 C3A N3 141.24(11) . . . . ?
C14 C13 C3A C6A -102.61(13) . . . . ?
C14 C15 C16 C17 0.83(19) . . . . ?
C18 C13 C14 C15 0.33(18) . . . . ?
C18 C13 C3A N4 -168.36(10) . . . . ?
C18 C13 C3A N3 -40.41(14) . . . . ?
C18 C13 C3A C6A 75.74(13) . . . . ?
C3A N4 C5 S5 -174.85(9) . . . . ?
C3A N4 C5 O6 6.30(14) . . . . ?
C3A N3 C2 O2 -179.41(11) . . . . ?
C3A N3 C2 N1 -0.01(13) . . . . ?
C3A C13 C14 C15 178.67(11) . . . . ?
C3A C13 C18 C17 -178.02(11) . . . . ?
C3A C6A C7 C8 -86.69(13) . . . . ?
C3A C6A C7 C12 90.84(13) . . . . ?
C12 C7 C8 C9 0.38(18) . . . . ?
C3 N3 C2 O2 -3.54(19) . . . . ?
C3 N3 C2 N1 175.86(10) . . . . ?
C3 N3 C3A N4 70.05(14) . . . . ?
C3 N3 C3A C13 -58.09(14) . . . . ?
C3 N3 C3A C6A 177.09(10) . . . . ?
C1 N1 C2 O2 -11.75(18) . . . . ?
C1 N1 C2 N3 168.84(10) . . . . ?
C1 N1 C6A O6 -63.33(13) . . . . ?
C1 N1 C6A C7 58.68(14) . . . . ?
C1 N1 C6A C3A -172.58(10) . . . . ?
C15 C16 C17 C18 -0.1(2) . . . . ?
C9 C10 C11 C12 0.2(2) . . . . ?

loop_
_exptl_oxdiff_crystal_face_indexfrac_h
_exptl_oxdiff_crystal_face_indexfrac_k
_exptl_oxdiff_crystal_face_indexfrac_l
_exptl_oxdiff_crystal_face_x
_exptl_oxdiff_crystal_face_y
_exptl_oxdiff_crystal_face_z
-0.0000 -0.9992 -1.0002 -0.0526 -0.1787 0.0966
0.0000 0.9992 1.0002 0.0526 0.1787 -0.0966
0.9995 -0.0000 -0.9992 0.0886 0.0409 0.1731
-0.9995 0.0000 0.9992 -0.0886 -0.0409 -0.1731
-0.0001 -0.0002 0.9995 -0.0592 0.0663 -0.0188
0.0001 0.0002 -0.9995 0.0592 -0.0663 0.0188
-0.0001 -0.9996 0.9988 -0.1709 -0.0461 0.0591
0.0001 0.9996 -0.9988 0.1709 0.0461 -0.0591
0.9994 -0.0004 0.9998 -0.0298 0.1735 0.1355
